data_7015819
loop_
_publ_author_name
'Crook, Sian H.'
'Mann, Brian E.'
'Meijer, Anthony J. H. M.'
'Adams, Harry'
'Sawle, Philip'
'Scapens, David'
'Motterlini, Roberto'

_publ_section_title
;
 [Mn(CO)4{S2CNMe(CH2CO2H)}], a new water-soluble CO-releasing molecule.
;
_journal_issue 16
_journal_name_full 'Dalton transactions (Cambridge, England : 2003)'
_journal_page_first 4230
_journal_page_last 4235
_journal_paper_doi 10.1039/c1dt10125k
_journal_volume 40
_journal_year 2011
_chemical_formula_moiety 'C8 H6 Mn1 N1 O6 S2'
_chemical_formula_sum 'C8 H6 Mn N O6 S2'
_chemical_formula_weight 331.20
_chemical_name_systematic
;

?

;
_space_group_IT_number 2
_symmetry_cell_setting triclinic
_symmetry_space_group_name_Hall '-P 1'
_symmetry_space_group_name_H-M 'P -1'
_atom_sites_solution_hydrogens geom
_atom_sites_solution_primary direct
_atom_sites_solution_secondary difmap
_audit_creation_method SHELXL-97
_cell_angle_alpha 98.396(14)
_cell_angle_beta 99.584(12)
_cell_angle_gamma 92.488(13)
_cell_formula_units_Z 4
_cell_length_a 7.355(6)
_cell_length_b 9.402(8)
_cell_length_c 18.730(16)
_cell_measurement_reflns_used 120
_cell_measurement_temperature 150(2)
_cell_measurement_theta_max 22.34
_cell_measurement_theta_min 2.34
_cell_volume 1260.4(18)
_computing_cell_refinement 'Bruker APEXII'
_computing_data_collection 'Bruker APEXII'
_computing_data_reduction 'Bruker APEXII'
_computing_molecular_graphics 'Bruker SHELXTL'
_computing_publication_material 'Bruker SHELXTL'
_computing_structure_refinement 'SHELXL-97 (Sheldrick, 1997)'
_computing_structure_solution 'SHELXS-97 (Sheldrick, 1990)'
_diffrn_ambient_temperature 150(2)
_diffrn_detector_area_resol_mean 100
_diffrn_measured_fraction_theta_full 0.994
_diffrn_measured_fraction_theta_max 0.978
_diffrn_measurement_device_type 'CCD area detector'
_diffrn_measurement_method 'phi and omega scans'
_diffrn_radiation_monochromator graphite
_diffrn_radiation_source 'fine-focus sealed tube'
_diffrn_radiation_type MoK\a
_diffrn_radiation_wavelength 0.71073
_diffrn_reflns_av_R_equivalents 0.0000
_diffrn_reflns_av_sigmaI/netI 0.0661
_diffrn_reflns_limit_h_max 9
_diffrn_reflns_limit_h_min -9
_diffrn_reflns_limit_k_max 12
_diffrn_reflns_limit_k_min -12
_diffrn_reflns_limit_l_max 24
_diffrn_reflns_limit_l_min 0
_diffrn_reflns_number 6586
_diffrn_reflns_theta_full 25.00
_diffrn_reflns_theta_max 27.50
_diffrn_reflns_theta_min 1.12
_diffrn_standards_decay_% 0
_diffrn_standards_number 0
_exptl_absorpt_coefficient_mu 1.395
_exptl_absorpt_correction_T_max 0.9594
_exptl_absorpt_correction_T_min 0.8077
_exptl_absorpt_correction_type multi-scan
_exptl_absorpt_process_details SADABS
_exptl_crystal_colour yellow
_exptl_crystal_density_diffrn 1.745
_exptl_crystal_density_method 'not measured'
_exptl_crystal_description plate
_exptl_crystal_F_000 664
_exptl_crystal_size_max 0.16
_exptl_crystal_size_mid 0.14
_exptl_crystal_size_min 0.03
_refine_diff_density_max 2.052
_refine_diff_density_min -1.026
_refine_diff_density_rms 0.154
_refine_ls_extinction_method none
_refine_ls_goodness_of_fit_ref 1.013
_refine_ls_hydrogen_treatment constr
_refine_ls_matrix_type full
_refine_ls_number_parameters 329
_refine_ls_number_reflns 6586
_refine_ls_number_restraints 14
_refine_ls_restrained_S_all 1.012
_refine_ls_R_factor_all 0.0847
_refine_ls_R_factor_gt 0.0681
_refine_ls_shift/su_max 0.001
_refine_ls_shift/su_mean 0.000
_refine_ls_structure_factor_coef Fsqd
_refine_ls_weighting_details 'calc w=1/[\s^2^(Fo^2^)+(0.1169P)^2^+0.0000P] where P=(Fo^2^+2Fc^2^)/3'
_refine_ls_weighting_scheme calc
_refine_ls_wR_factor_gt 0.1622
_refine_ls_wR_factor_ref 0.1743
_reflns_number_gt 5179
_reflns_number_total 6586
_reflns_threshold_expression >2sigma(I)
_cod_data_source_file c1dt10125k.txt
_cod_data_source_block twin5
_cod_depositor_comments
;
The following automatic conversions were performed:
'_exptl_absorpt_correction_type' value 'MULTI-SCAN' changed to
'multi-scan' according to
'/home/saulius/struct/CIF-dictionaries/cif_core.dic' dictionary named
'cif_core.dic' version 2.4.1 from
2010-06-29.

'_refine_ls_hydrogen_treatment' value 'CONSTR' changed to
'constr' according to '/home/saulius/struct/CIF-dictionaries/cif_core.dic'
dictionary named 'cif_core.dic' version 2.4.1 from 2010-06-29.

Automatic conversion script
Id: cif_fix_enum 1555 2011-01-17 13:19:09Z saulius 
;
_cod_original_cell_volume 1260.5(19)
_cod_database_code 7015819

loop_
_symmetry_equiv_pos_as_xyz
'x, y, z'
'-x, -y, -z'

loop_
_atom_site_label
_atom_site_type_symbol
_atom_site_fract_x
_atom_site_fract_y
_atom_site_fract_z
_atom_site_U_iso_or_equiv
_atom_site_adp_type
_atom_site_occupancy
_atom_site_symmetry_multiplicity
_atom_site_calc_flag
_atom_site_refinement_flags
_atom_site_disorder_assembly
_atom_site_disorder_group
Mn1 Mn 0.23012(12) 1.00563(9) 0.25039(4) 0.0184(2) Uani 1 1 d . . .
S1 S 0.19364(19) 1.08058(14) 0.37609(8) 0.0187(3) Uani 1 1 d . . .
S2 S 0.2873(2) 0.79875(14) 0.31267(8) 0.0207(3) Uani 1 1 d . . .
N1 N 0.2856(6) 0.8727(5) 0.4594(2) 0.0195(10) Uani 1 1 d . . .
O1 O -0.1763(6) 0.9038(5) 0.2021(2) 0.0326(10) Uani 1 1 d . . .
O2 O 0.2941(7) 0.8769(5) 0.1013(2) 0.0432(13) Uani 1 1 d . . .
O3 O 0.1486(6) 1.2897(4) 0.2010(2) 0.0259(9) Uani 1 1 d . . .
O4 O 0.6345(6) 1.1102(5) 0.3041(3) 0.0316(10) Uani 1 1 d . . .
O5 O 0.0280(5) 0.6590(4) 0.4747(2) 0.0248(9) Uani 1 1 d . . .
O6 O 0.2548(5) 0.5104(4) 0.5078(2) 0.0266(9) Uani 1 1 d . . .
H6 H 0.1661 0.4565 0.5136 0.040 Uiso 1 1 calc R . .
C1 C -0.0238(8) 0.9421(6) 0.2222(3) 0.0228(12) Uani 1 1 d . . .
C2 C 0.2724(9) 0.9246(6) 0.1598(3) 0.0268(13) Uani 1 1 d . . .
C3 C 0.1801(8) 1.1802(6) 0.2203(3) 0.0206(12) Uani 1 1 d . . .
C4 C 0.4855(9) 1.0692(6) 0.2843(3) 0.0239(13) Uani 1 1 d . . .
C5 C 0.2569(7) 0.9107(6) 0.3920(3) 0.0187(11) Uani 1 1 d . . .
C6 C 0.3492(8) 0.7312(6) 0.4723(3) 0.0217(10) Uani 1 1 d U . .
H6A H 0.4489 0.7441 0.5158 0.026 Uiso 1 1 calc R . .
H6B H 0.4011 0.6867 0.4295 0.026 Uiso 1 1 calc R . .
C7 C 0.1909(8) 0.6290(6) 0.4848(3) 0.0225(11) Uani 1 1 d U . .
C8 C 0.2533(8) 0.9701(6) 0.5253(3) 0.0240(12) Uani 1 1 d . . .
H8A H 0.1987 1.0568 0.5105 0.036 Uiso 1 1 calc R . .
H8B H 0.3711 0.9974 0.5586 0.036 Uiso 1 1 calc R . .
H8C H 0.1687 0.9203 0.5503 0.036 Uiso 1 1 calc R . .
Mn1A Mn 0.72890(11) 0.50871(8) 0.25545(4) 0.01536(19) Uani 1 1 d . . .
S1A S 0.6356(2) 0.29998(14) 0.16119(8) 0.0207(3) Uani 1 1 d . . .
S2A S 0.49403(19) 0.58326(13) 0.16557(8) 0.0183(3) Uani 1 1 d . . .
N1A N 0.3801(6) 0.3698(5) 0.0500(3) 0.0206(10) Uani 1 1 d . . .
O1A O 0.4341(6) 0.4249(5) 0.3404(2) 0.0300(10) Uani 1 1 d . . .
O2A O 1.0104(6) 0.3740(5) 0.3547(2) 0.0304(10) Uani 1 1 d . . .
O3A O 0.7994(6) 0.7973(4) 0.3514(2) 0.0248(9) Uani 1 1 d . . .
O4A O 1.0016(6) 0.5904(4) 0.1606(2) 0.0296(10) Uani 1 1 d . . .
O5A O 0.0903(6) 0.1606(4) 0.0385(2) 0.0274(9) Uani 1 1 d . . .
O6A O 0.2157(6) 0.0040(4) -0.0413(2) 0.0259(9) Uani 1 1 d . . .
H6A1 H 0.1192 -0.0480 -0.0423 0.039 Uiso 1 1 calc R . .
C1A C 0.5440(8) 0.4558(6) 0.3068(3) 0.0212(12) Uani 1 1 d . . .
C2A C 0.9001(8) 0.4236(6) 0.3151(3) 0.0221(12) Uani 1 1 d . . .
C3A C 0.7724(8) 0.6855(6) 0.3141(3) 0.0210(12) Uani 1 1 d . . .
C4A C 0.9011(8) 0.5591(6) 0.1971(3) 0.0204(12) Uani 1 1 d . . .
C5A C 0.4864(7) 0.4103(6) 0.1165(3) 0.0182(11) Uani 1 1 d . . .
C6A C 0.3883(8) 0.2266(6) 0.0064(3) 0.0227(11) Uani 1 1 d U . .
H6A2 H 0.4982 0.1805 0.0282 0.027 Uiso 1 1 calc R . .
H6A3 H 0.4023 0.2387 -0.0441 0.027 Uiso 1 1 calc R . .
C7A C 0.2131(8) 0.1268(6) 0.0032(3) 0.0219(11) Uani 1 1 d U . .
C8A C 0.2475(8) 0.4656(6) 0.0182(3) 0.0231(12) Uani 1 1 d . . .
H8A1 H 0.2522 0.5558 0.0523 0.035 Uiso 1 1 calc R . .
H8A2 H 0.1226 0.4185 0.0092 0.035 Uiso 1 1 calc R . .
H8A3 H 0.2792 0.4865 -0.0282 0.035 Uiso 1 1 calc R . .

loop_
_atom_site_aniso_label
_atom_site_aniso_U_11
_atom_site_aniso_U_22
_atom_site_aniso_U_33
_atom_site_aniso_U_23
_atom_site_aniso_U_13
_atom_site_aniso_U_12
Mn1 0.0216(4) 0.0184(4) 0.0171(4) 0.0064(3) 0.0049(4) 0.0038(3)
S1 0.0217(7) 0.0169(6) 0.0185(7) 0.0044(5) 0.0047(6) 0.0010(5)
S2 0.0250(7) 0.0187(6) 0.0189(7) 0.0035(5) 0.0047(6) 0.0017(5)
N1 0.022(2) 0.021(2) 0.017(2) 0.0055(18) 0.0022(19) -0.0011(18)
O1 0.027(3) 0.038(2) 0.031(2) 0.008(2) -0.001(2) -0.001(2)
O2 0.066(4) 0.047(3) 0.023(3) 0.011(2) 0.017(2) 0.027(3)
O3 0.032(2) 0.022(2) 0.026(2) 0.0071(17) 0.0073(19) 0.0074(17)
O4 0.026(3) 0.039(2) 0.034(3) 0.017(2) 0.004(2) 0.0029(19)
O5 0.021(2) 0.025(2) 0.028(2) 0.0104(17) -0.0006(17) -0.0045(16)
O6 0.019(2) 0.026(2) 0.036(2) 0.0154(18) -0.0008(19) -0.0057(16)
C1 0.027(3) 0.022(3) 0.022(3) 0.005(2) 0.008(3) 0.006(2)
C2 0.035(4) 0.024(3) 0.026(3) 0.016(3) 0.007(3) 0.011(3)
C3 0.022(3) 0.025(3) 0.016(3) 0.005(2) 0.003(2) -0.001(2)
C4 0.028(4) 0.017(3) 0.035(3) 0.014(2) 0.021(3) 0.005(2)
C5 0.016(3) 0.021(3) 0.021(3) 0.005(2) 0.006(2) -0.002(2)
C6 0.022(2) 0.021(2) 0.023(2) 0.0078(19) 0.002(2) -0.0016(19)
C7 0.023(3) 0.022(2) 0.021(2) 0.0071(19) 0.000(2) -0.0043(19)
C8 0.024(3) 0.022(3) 0.026(3) 0.002(2) 0.006(2) -0.004(2)
Mn1A 0.0151(4) 0.0152(4) 0.0152(4) 0.0025(3) 0.0008(3) 0.0007(3)
S1A 0.0221(7) 0.0175(6) 0.0213(7) 0.0032(5) 0.0003(6) 0.0018(5)
S2A 0.0185(7) 0.0165(6) 0.0187(7) 0.0022(5) -0.0001(5) 0.0014(5)
N1A 0.019(2) 0.020(2) 0.022(3) 0.0035(19) 0.001(2) 0.0005(18)
O1A 0.030(2) 0.034(2) 0.027(2) 0.0062(19) 0.008(2) -0.0038(18)
O2A 0.033(2) 0.035(2) 0.025(2) 0.0080(18) 0.0023(19) 0.0146(19)
O3A 0.028(2) 0.019(2) 0.025(2) -0.0020(16) 0.0019(18) 0.0032(16)
O4A 0.028(2) 0.031(2) 0.027(2) 0.0010(19) 0.001(2) -0.0011(18)
O5A 0.028(2) 0.022(2) 0.030(2) 0.0008(18) 0.006(2) -0.0038(17)
O6A 0.025(2) 0.025(2) 0.025(2) -0.0001(17) 0.0058(18) -0.0091(17)
C1A 0.019(3) 0.018(3) 0.025(3) 0.000(2) 0.004(2) 0.001(2)
C2A 0.024(3) 0.024(3) 0.017(3) -0.003(2) 0.005(2) -0.002(2)
C3A 0.017(3) 0.027(3) 0.020(3) 0.007(2) 0.004(2) 0.003(2)
C4A 0.013(3) 0.019(3) 0.027(3) -0.003(2) 0.006(2) -0.003(2)
C5A 0.017(3) 0.021(3) 0.018(3) 0.005(2) 0.004(2) -0.003(2)
C6A 0.024(2) 0.023(2) 0.020(2) -0.0001(19) 0.001(2) -0.0010(19)
C7A 0.024(2) 0.021(2) 0.018(2) 0.0025(19) -0.001(2) -0.0023(19)
C8A 0.023(3) 0.027(3) 0.019(3) 0.010(2) -0.004(2) 0.001(2)

loop_
_atom_type_symbol
_atom_type_description
_atom_type_scat_dispersion_real
_atom_type_scat_dispersion_imag
_atom_type_scat_source
C C 0.0033 0.0016 'International Tables Vol C Tables 4.2.6.8 and 6.1.1.4'
H H 0.0000 0.0000 'International Tables Vol C Tables 4.2.6.8 and 6.1.1.4'
Mn Mn 0.3368 0.7283 'International Tables Vol C Tables 4.2.6.8 and 6.1.1.4'
N N 0.0061 0.0033 'International Tables Vol C Tables 4.2.6.8 and 6.1.1.4'
O O 0.0106 0.0060 'International Tables Vol C Tables 4.2.6.8 and 6.1.1.4'
S S 0.1246 0.1234 'International Tables Vol C Tables 4.2.6.8 and 6.1.1.4'

loop_
_geom_angle_atom_site_label_1
_geom_angle_atom_site_label_2
_geom_angle_atom_site_label_3
_geom_angle
_geom_angle_site_symmetry_1
_geom_angle_site_symmetry_3
_geom_angle_publ_flag
C2 Mn1 C3 92.9(2) . . ?
C2 Mn1 C1 89.8(3) . . ?
C3 Mn1 C1 90.0(2) . . ?
C2 Mn1 C4 92.9(3) . . ?
C3 Mn1 C4 91.3(2) . . ?
C1 Mn1 C4 176.9(2) . . ?
C2 Mn1 S1 171.39(17) . . ?
C3 Mn1 S1 95.52(18) . . ?
C1 Mn1 S1 91.82(19) . . ?
C4 Mn1 S1 85.29(19) . . ?
C2 Mn1 S2 98.00(18) . . ?
C3 Mn1 S2 169.07(18) . . ?
C1 Mn1 S2 90.44(18) . . ?
C4 Mn1 S2 87.73(16) . . ?
S1 Mn1 S2 73.55(7) . . ?
C5 S1 Mn1 86.82(19) . . ?
C5 S2 Mn1 86.41(19) . . ?
C5 N1 C6 122.0(5) . . ?
C5 N1 C8 122.4(5) . . ?
C6 N1 C8 115.6(4) . . ?
C7 O6 H6 109.5 . . ?
O1 C1 Mn1 177.1(5) . . ?
O2 C2 Mn1 177.3(5) . . ?
O3 C3 Mn1 179.7(5) . . ?
O4 C4 Mn1 178.2(5) . . ?
N1 C5 S1 122.8(4) . . ?
N1 C5 S2 124.1(4) . . ?
S1 C5 S2 113.0(3) . . ?
N1 C6 C7 112.0(5) . . ?
N1 C6 H6A 109.2 . . ?
C7 C6 H6A 109.2 . . ?
N1 C6 H6B 109.2 . . ?
C7 C6 H6B 109.2 . . ?
H6A C6 H6B 107.9 . . ?
O5 C7 O6 126.3(5) . . ?
O5 C7 C6 122.2(5) . . ?
O6 C7 C6 111.5(5) . . ?
N1 C8 H8A 109.5 . . ?
N1 C8 H8B 109.5 . . ?
H8A C8 H8B 109.5 . . ?
N1 C8 H8C 109.5 . . ?
H8A C8 H8C 109.5 . . ?
H8B C8 H8C 109.5 . . ?
C2A Mn1A C3A 93.6(2) . . ?
C2A Mn1A C1A 90.3(3) . . ?
C3A Mn1A C1A 91.0(2) . . ?
C2A Mn1A C4A 93.3(3) . . ?
C3A Mn1A C4A 91.5(2) . . ?
C1A Mn1A C4A 175.5(2) . . ?
C2A Mn1A S2A 170.90(17) . . ?
C3A Mn1A S2A 95.45(18) . . ?
C1A Mn1A S2A 89.22(19) . . ?
C4A Mn1A S2A 86.84(19) . . ?
C2A Mn1A S1A 97.35(18) . . ?
C3A Mn1A S1A 168.87(18) . . ?
C1A Mn1A S1A 90.75(18) . . ?
C4A Mn1A S1A 86.13(17) . . ?
S2A Mn1A S1A 73.57(7) . . ?
C5A S1A Mn1A 86.51(19) . . ?
C5A S2A Mn1A 87.23(19) . . ?
C5A N1A C8A 121.3(5) . . ?
C5A N1A C6A 121.9(5) . . ?
C8A N1A C6A 116.8(4) . . ?
C7A O6A H6A1 109.5 . . ?
O1A C1A Mn1A 177.8(5) . . ?
O2A C2A Mn1A 177.6(5) . . ?
O3A C3A Mn1A 179.7(5) . . ?
O4A C4A Mn1A 178.4(5) . . ?
N1A C5A S1A 124.5(4) . . ?
N1A C5A S2A 122.8(4) . . ?
S1A C5A S2A 112.6(3) . . ?
N1A C6A C7A 112.1(5) . . ?
N1A C6A H6A2 109.2 . . ?
C7A C6A H6A2 109.2 . . ?
N1A C6A H6A3 109.2 . . ?
C7A C6A H6A3 109.2 . . ?
H6A2 C6A H6A3 107.9 . . ?
O5A C7A O6A 126.0(5) . . ?
O5A C7A C6A 122.9(5) . . ?
O6A C7A C6A 111.2(5) . . ?
N1A C8A H8A1 109.5 . . ?
N1A C8A H8A2 109.5 . . ?
H8A1 C8A H8A2 109.5 . . ?
N1A C8A H8A3 109.5 . . ?
H8A1 C8A H8A3 109.5 . . ?
H8A2 C8A H8A3 109.5 . . ?

loop_
_geom_bond_atom_site_label_1
_geom_bond_atom_site_label_2
_geom_bond_distance
_geom_bond_site_symmetry_2
_geom_bond_publ_flag
Mn1 C2 1.837(7) . ?
Mn1 C3 1.844(6) . ?
Mn1 C1 1.899(6) . ?
Mn1 C4 1.919(7) . ?
Mn1 S1 2.419(3) . ?
Mn1 S2 2.427(2) . ?
S1 C5 1.736(6) . ?
S2 C5 1.744(6) . ?
N1 C5 1.347(7) . ?
N1 C6 1.469(7) . ?
N1 C8 1.485(7) . ?
O1 C1 1.146(7) . ?
O2 C2 1.161(7) . ?
O3 C3 1.160(7) . ?
O4 C4 1.129(7) . ?
O5 C7 1.233(7) . ?
O6 C7 1.329(7) . ?
O6 H6 0.8400 . ?
C6 C7 1.547(7) . ?
C6 H6A 0.9900 . ?
C6 H6B 0.9900 . ?
C8 H8A 0.9800 . ?
C8 H8B 0.9800 . ?
C8 H8C 0.9800 . ?
Mn1A C2A 1.831(6) . ?
Mn1A C3A 1.837(6) . ?
Mn1A C1A 1.881(6) . ?
Mn1A C4A 1.893(6) . ?
Mn1A S2A 2.406(2) . ?
Mn1A S1A 2.431(2) . ?
S1A C5A 1.739(6) . ?
S2A C5A 1.741(6) . ?
N1A C5A 1.349(7) . ?
N1A C8A 1.468(7) . ?
N1A C6A 1.479(7) . ?
O1A C1A 1.156(7) . ?
O2A C2A 1.166(7) . ?
O3A C3A 1.163(7) . ?
O4A C4A 1.144(7) . ?
O5A C7A 1.231(7) . ?
O6A C7A 1.325(7) . ?
O6A H6A1 0.8400 . ?
C6A C7A 1.548(8) . ?
C6A H6A2 0.9900 . ?
C6A H6A3 0.9900 . ?
C8A H8A1 0.9800 . ?
C8A H8A2 0.9800 . ?
C8A H8A3 0.9800 . ?
